data_1503555
loop_
_publ_author_name
'Ressault, Blandine'
'Jaunet, Alexis'
'Geoffroy, Philippe'
'Goudedranche, S\'ebastien'
'Miesch, Michel'

_publ_section_title
;
 Access to polyfunctionalized diquinanes, hydrindanes, and decalines via
 TiCl4 promoted Michael-aldol and Baylis-Hillman reactions.
;
_journal_issue 1
_journal_name_full 'Organic letters'
_journal_page_first 366
_journal_page_last 369
_journal_paper_doi 10.1021/ol203118t
_journal_volume 14
_journal_year 2012
_chemical_formula_moiety 'C13 H21 Cl O4'
_chemical_formula_sum 'C13 H21 Cl O4'
_chemical_formula_weight 276.75
_chemical_name_systematic
;
 ?
;
_space_group_IT_number 2
_symmetry_cell_setting triclinic
_symmetry_space_group_name_Hall '-P 1'
_symmetry_space_group_name_H-M 'P -1'
_atom_sites_solution_hydrogens geom
_atom_sites_solution_primary direct
_atom_sites_solution_secondary difmap
_audit_creation_method SHELXL-97
_cell_angle_alpha 102.494(3)
_cell_angle_beta 103.958(5)
_cell_angle_gamma 95.693(5)
_cell_formula_units_Z 2
_cell_length_a 8.4807(6)
_cell_length_b 8.7173(8)
_cell_length_c 10.2127(9)
_cell_measurement_reflns_used 12046
_cell_measurement_temperature 193(2)
_cell_measurement_theta_max 27.485
_cell_measurement_theta_min 0.998
_cell_volume 706.18(11)
_computing_cell_refinement 'Denzo (Nonius B.V., 1998)'
_computing_data_collection 'Collect (Nonius B.V., 1998)'
_computing_data_reduction 'Denzo (Nonius B.V., 1998)'
_computing_molecular_graphics 'PLATON 98 (Spek, 1998)'
_computing_publication_material 'SHELXL-97 (Sheldrick, 1997)'
_computing_structure_refinement 'SHELXL-97 (Sheldrick, 1997)'
_computing_structure_solution 'SHELXS-97 (Sheldrick, 1997)'
_diffrn_ambient_temperature 193(2)
_diffrn_measured_fraction_theta_full 0.984
_diffrn_measured_fraction_theta_max 0.984
_diffrn_measurement_device_type KappaCCD
_diffrn_measurement_method 'phi and omega scans'
_diffrn_radiation_monochromator graphite
_diffrn_radiation_source 'sealed tube'
_diffrn_radiation_type MoK\a
_diffrn_radiation_wavelength 0.71073
_diffrn_reflns_av_R_equivalents 0.0472
_diffrn_reflns_av_sigmaI/netI 0.0448
_diffrn_reflns_limit_h_max 10
_diffrn_reflns_limit_h_min -11
_diffrn_reflns_limit_k_max 11
_diffrn_reflns_limit_k_min -9
_diffrn_reflns_limit_l_max 11
_diffrn_reflns_limit_l_min -13
_diffrn_reflns_number 7252
_diffrn_reflns_theta_full 27.46
_diffrn_reflns_theta_max 27.46
_diffrn_reflns_theta_min 3.20
_exptl_absorpt_coefficient_mu 0.275
_exptl_absorpt_correction_type none
_exptl_crystal_colour colorless
_exptl_crystal_density_diffrn 1.302
_exptl_crystal_density_method 'not measured'
_exptl_crystal_description block
_exptl_crystal_F_000 296
_exptl_crystal_size_max 0.40
_exptl_crystal_size_mid 0.38
_exptl_crystal_size_min 0.12
_refine_diff_density_max 0.367
_refine_diff_density_min -0.311
_refine_diff_density_rms 0.084
_refine_ls_extinction_method none
_refine_ls_goodness_of_fit_ref 1.234
_refine_ls_hydrogen_treatment mixed
_refine_ls_matrix_type full
_refine_ls_number_parameters 171
_refine_ls_number_reflns 3181
_refine_ls_number_restraints 0
_refine_ls_restrained_S_all 1.234
_refine_ls_R_factor_all 0.0883
_refine_ls_R_factor_gt 0.0766
_refine_ls_shift/su_max 0.000
_refine_ls_shift/su_mean 0.000
_refine_ls_structure_factor_coef Fsqd
_refine_ls_weighting_details 'calc w=1/[\s^2^(Fo^2^)+(0.0795P)^2^+1.5622P] where P=(Fo^2^+2Fc^2^)/3'
_refine_ls_weighting_scheme calc
_refine_ls_wR_factor_gt 0.2421
_refine_ls_wR_factor_ref 0.2476
_reflns_number_gt 2684
_reflns_number_total 3181
_reflns_threshold_expression I>2\s(I)
_cod_data_source_file ol203118t_si_011.cif
_cod_data_source_block mmsg110803
_cod_depositor_comments
;
The following automatic conversions were performed:

'_symmetry_cell_setting' value 'Triclinic' changed to 'triclinic'
according to /home/saulius/struct/CIF-dictionaries/cif_core.dic
dictionary named 'cif_core.dic' version 2.4.1 from 2010-06-29.

Automatic conversion script
Id: cif_fix_values 1715 2011-07-08 13:25:40Z adriana 
;
_cod_original_cell_volume 706.18(10)
_cod_original_sg_symbol_Hall '-P 1 '
_cod_original_sg_symbol_H-M ' P -1 '
_cod_database_code 1503555

loop_
_symmetry_equiv_pos_as_xyz
'x, y, z'
'-x, -y, -z'

loop_
_atom_site_label
_atom_site_type_symbol
_atom_site_fract_x
_atom_site_fract_y
_atom_site_fract_z
_atom_site_U_iso_or_equiv
_atom_site_adp_type
_atom_site_occupancy
_atom_site_symmetry_multiplicity
_atom_site_calc_flag
_atom_site_refinement_flags
C1 C 1.0946(5) 0.0837(5) 0.7668(4) 0.0339(8) Uani 1 1 d .
H1 H 1.0924 0.0640 0.6662 0.041 Uiso 1 1 calc R
C2 C 0.9318(4) 0.0044(4) 0.7800(4) 0.0293(7) Uani 1 1 d .
H2 H 0.9360 0.0321 0.8812 0.035 Uiso 1 1 calc R
C3 C 0.7875(5) 0.0769(4) 0.7040(4) 0.0296(8) Uani 1 1 d .
C4 C 0.8146(5) 0.2608(4) 0.7729(4) 0.0327(8) Uani 1 1 d .
C5 C 0.9820(5) 0.3378(5) 0.7639(4) 0.0363(9) Uani 1 1 d .
H5A H 0.9786 0.3279 0.6648 0.044 Uiso 1 1 calc R
H5B H 1.0014 0.4526 0.8108 0.044 Uiso 1 1 calc R
C6 C 1.1246(5) 0.2610(5) 0.8311(5) 0.0407(9) Uani 1 1 d .
H6A H 1.2284 0.3097 0.8181 0.049 Uiso 1 1 calc R
H6B H 1.1361 0.2807 0.9324 0.049 Uiso 1 1 calc R
C7 C 0.9045(5) -0.1771(5) 0.7314(4) 0.0331(8) Uani 1 1 d .
C8 C 0.9306(7) -0.2557(5) 0.5950(5) 0.0491(11) Uani 1 1 d .
H8A H 0.8849 -0.3691 0.5702 0.074 Uiso 1 1 calc R
H8B H 1.0488 -0.2435 0.6023 0.074 Uiso 1 1 calc R
H8C H 0.8753 -0.2061 0.5229 0.074 Uiso 1 1 calc R
C9 C 0.6222(5) -0.0058(5) 0.7083(5) 0.0405(9) Uani 1 1 d .
H9A H 0.5344 0.0501 0.6699 0.061 Uiso 1 1 calc R
H9B H 0.6245 -0.0044 0.8050 0.061 Uiso 1 1 calc R
H9C H 0.6016 -0.1163 0.6530 0.061 Uiso 1 1 calc R
C10 C 0.6833(5) 0.3342(5) 0.6862(4) 0.0358(9) Uani 1 1 d .
C11 C 0.4913(6) 0.5120(6) 0.6894(6) 0.0502(12) Uani 1 1 d .
H11A H 0.3951 0.4376 0.6234 0.060 Uiso 1 1 calc R
H11B H 0.5455 0.5729 0.6366 0.060 Uiso 1 1 calc R
C12 C 0.4377(7) 0.6233(6) 0.7995(7) 0.0604(14) Uani 1 1 d .
H12A H 0.3812 0.5612 0.8490 0.091 Uiso 1 1 calc R
H12B H 0.3625 0.6873 0.7554 0.091 Uiso 1 1 calc R
H12C H 0.5344 0.6938 0.8658 0.091 Uiso 1 1 calc R
C13 C 0.8057(6) 0.2948(5) 0.9242(4) 0.0428(10) Uani 1 1 d .
H13A H 0.8213 0.4101 0.9631 0.064 Uiso 1 1 calc R
H13B H 0.8922 0.2497 0.9790 0.064 Uiso 1 1 calc R
H13C H 0.6978 0.2463 0.9275 0.064 Uiso 1 1 calc R
O1 O 0.8628(4) -0.2563(4) 0.8050(3) 0.0464(8) Uani 1 1 d .
O2 O 0.7948(4) 0.0504(3) 0.5621(3) 0.0351(6) Uani 1 1 d .
O3 O 0.6573(5) 0.3165(4) 0.5613(3) 0.0546(9) Uani 1 1 d .
O4 O 0.6054(4) 0.4254(3) 0.7618(3) 0.0387(7) Uani 1 1 d .
Cl1 Cl 1.26126(13) -0.00249(14) 0.85756(13) 0.0485(4) Uani 1 1 d .
H2O H 0.738(7) 0.097(7) 0.523(6) 0.048(15) Uiso 1 1 d .

loop_
_atom_site_aniso_label
_atom_site_aniso_U_11
_atom_site_aniso_U_22
_atom_site_aniso_U_33
_atom_site_aniso_U_23
_atom_site_aniso_U_13
_atom_site_aniso_U_12
C1 0.037(2) 0.0311(19) 0.039(2) 0.0144(16) 0.0134(16) 0.0115(15)
C2 0.0343(18) 0.0286(17) 0.0291(18) 0.0104(14) 0.0116(14) 0.0087(14)
C3 0.0363(19) 0.0289(17) 0.0284(18) 0.0100(14) 0.0124(15) 0.0116(14)
C4 0.043(2) 0.0296(18) 0.0276(18) 0.0081(14) 0.0091(15) 0.0141(15)
C5 0.046(2) 0.0266(18) 0.037(2) 0.0111(15) 0.0092(17) 0.0069(16)
C6 0.038(2) 0.032(2) 0.051(2) 0.0147(18) 0.0080(18) 0.0033(16)
C7 0.0361(19) 0.0298(18) 0.037(2) 0.0118(15) 0.0109(16) 0.0088(15)
C8 0.073(3) 0.031(2) 0.047(3) 0.0064(18) 0.026(2) 0.012(2)
C9 0.034(2) 0.042(2) 0.049(2) 0.0147(19) 0.0122(18) 0.0089(17)
C10 0.046(2) 0.0288(18) 0.033(2) 0.0082(15) 0.0085(17) 0.0121(16)
C11 0.044(2) 0.039(2) 0.067(3) 0.015(2) 0.007(2) 0.0194(19)
C12 0.060(3) 0.041(3) 0.097(4) 0.023(3) 0.039(3) 0.025(2)
C13 0.059(3) 0.042(2) 0.031(2) 0.0088(17) 0.0131(19) 0.024(2)
O1 0.0586(19) 0.0366(16) 0.0529(18) 0.0235(14) 0.0196(15) 0.0106(14)
O2 0.0484(16) 0.0340(14) 0.0264(13) 0.0095(11) 0.0115(12) 0.0140(13)
O3 0.079(2) 0.054(2) 0.0330(16) 0.0136(14) 0.0078(15) 0.0371(18)
O4 0.0454(16) 0.0334(14) 0.0444(16) 0.0155(12) 0.0155(13) 0.0187(12)
Cl1 0.0374(6) 0.0459(6) 0.0700(8) 0.0232(5) 0.0166(5) 0.0182(4)

loop_
_atom_type_symbol
_atom_type_description
_atom_type_scat_dispersion_real
_atom_type_scat_dispersion_imag
_atom_type_scat_source
C C 0.0033 0.0016 'International Tables Vol C Tables 4.2.6.8 and 6.1.1.4'
H H 0.0000 0.0000 'International Tables Vol C Tables 4.2.6.8 and 6.1.1.4'
O O 0.0106 0.0060 'International Tables Vol C Tables 4.2.6.8 and 6.1.1.4'
Cl Cl 0.1484 0.1585 'International Tables Vol C Tables 4.2.6.8 and 6.1.1.4'

loop_
_geom_angle_atom_site_label_1
_geom_angle_atom_site_label_2
_geom_angle_atom_site_label_3
_geom_angle
C6 C1 C2 111.2(3)
C6 C1 Cl1 108.6(3)
C2 C1 Cl1 108.7(3)
C6 C1 H1 109.4
C2 C1 H1 109.4
Cl1 C1 H1 109.4
C7 C2 C1 113.4(3)
C7 C2 C3 112.2(3)
C1 C2 C3 109.7(3)
C7 C2 H2 107.1
C1 C2 H2 107.1
C3 C2 H2 107.1
O2 C3 C9 109.4(3)
O2 C3 C2 106.0(3)
C9 C3 C2 111.0(3)
O2 C3 C4 110.0(3)
C9 C3 C4 111.4(3)
C2 C3 C4 108.8(3)
C10 C4 C13 110.3(3)
C10 C4 C5 106.4(3)
C13 C4 C5 110.8(3)
C10 C4 C3 108.3(3)
C13 C4 C3 111.8(3)
C5 C4 C3 109.0(3)
C6 C5 C4 112.3(3)
C6 C5 H5A 109.1
C4 C5 H5A 109.1
C6 C5 H5B 109.1
C4 C5 H5B 109.1
H5A C5 H5B 107.9
C1 C6 C5 110.6(3)
C1 C6 H6A 109.5
C5 C6 H6A 109.5
C1 C6 H6B 109.5
C5 C6 H6B 109.5
H6A C6 H6B 108.1
O1 C7 C8 120.4(4)
O1 C7 C2 119.5(4)
C8 C7 C2 120.0(3)
C7 C8 H8A 109.5
C7 C8 H8B 109.5
H8A C8 H8B 109.5
C7 C8 H8C 109.5
H8A C8 H8C 109.5
H8B C8 H8C 109.5
C3 C9 H9A 109.5
C3 C9 H9B 109.5
H9A C9 H9B 109.5
C3 C9 H9C 109.5
H9A C9 H9C 109.5
H9B C9 H9C 109.5
O3 C10 O4 122.9(4)
O3 C10 C4 123.7(4)
O4 C10 C4 113.3(3)
O4 C11 C12 106.5(4)
O4 C11 H11A 110.4
C12 C11 H11A 110.4
O4 C11 H11B 110.4
C12 C11 H11B 110.4
H11A C11 H11B 108.6
C11 C12 H12A 109.5
C11 C12 H12B 109.5
H12A C12 H12B 109.5
C11 C12 H12C 109.5
H12A C12 H12C 109.5
H12B C12 H12C 109.5
C4 C13 H13A 109.5
C4 C13 H13B 109.5
H13A C13 H13B 109.5
C4 C13 H13C 109.5
H13A C13 H13C 109.5
H13B C13 H13C 109.5
C3 O2 H2O 111(4)
C10 O4 C11 116.6(3)

loop_
_geom_bond_atom_site_label_1
_geom_bond_atom_site_label_2
_geom_bond_distance
C1 C6 1.512(6)
C1 C2 1.530(5)
C1 Cl1 1.817(4)
C1 H1 1.0000
C2 C7 1.529(5)
C2 C3 1.552(5)
C2 H2 1.0000
C3 O2 1.434(4)
C3 C9 1.526(5)
C3 C4 1.575(5)
C4 C10 1.531(5)
C4 C13 1.532(5)
C4 C5 1.541(6)
C5 C6 1.531(6)
C5 H5A 0.9900
C5 H5B 0.9900
C6 H6A 0.9900
C6 H6B 0.9900
C7 O1 1.212(5)
C7 C8 1.492(6)
C8 H8A 0.9800
C8 H8B 0.9800
C8 H8C 0.9800
C9 H9A 0.9800
C9 H9B 0.9800
C9 H9C 0.9800
C10 O3 1.213(5)
C10 O4 1.322(5)
C11 O4 1.447(5)
C11 C12 1.509(7)
C11 H11A 0.9900
C11 H11B 0.9900
C12 H12A 0.9800
C12 H12B 0.9800
C12 H12C 0.9800
C13 H13A 0.9800
C13 H13B 0.9800
C13 H13C 0.9800
O2 H2O 0.76(6)

loop_
_geom_hbond_atom_site_label_D
_geom_hbond_atom_site_label_H
_geom_hbond_atom_site_label_A
_geom_hbond_distance_DH
_geom_hbond_distance_HA
_geom_hbond_distance_DA
_geom_hbond_angle_DHA
O2 H2O O3 0.76(6) 2.09(6) 2.699(4) 138(5)

loop_
_geom_torsion_atom_site_label_1
_geom_torsion_atom_site_label_2
_geom_torsion_atom_site_label_3
_geom_torsion_atom_site_label_4
_geom_torsion
C6 C1 C2 C7 -173.5(3)
Cl1 C1 C2 C7 -54.1(4)
C6 C1 C2 C3 60.2(4)
Cl1 C1 C2 C3 179.7(2)
C7 C2 C3 O2 -68.7(4)
C1 C2 C3 O2 58.2(4)
C7 C2 C3 C9 50.0(4)
C1 C2 C3 C9 176.9(3)
C7 C2 C3 C4 173.0(3)
C1 C2 C3 C4 -60.0(4)
O2 C3 C4 C10 57.5(4)
C9 C3 C4 C10 -64.0(4)
C2 C3 C4 C10 173.3(3)
O2 C3 C4 C13 179.3(3)
C9 C3 C4 C13 57.8(4)
C2 C3 C4 C13 -65.0(4)
O2 C3 C4 C5 -57.9(4)
C9 C3 C4 C5 -179.4(3)
C2 C3 C4 C5 57.9(4)
C10 C4 C5 C6 -172.9(3)
C13 C4 C5 C6 67.1(4)
C3 C4 C5 C6 -56.3(4)
C2 C1 C6 C5 -57.1(5)
Cl1 C1 C6 C5 -176.7(3)
C4 C5 C6 C1 55.9(5)
C1 C2 C7 O1 131.3(4)
C3 C2 C7 O1 -103.7(4)
C1 C2 C7 C8 -48.1(5)
C3 C2 C7 C8 76.8(5)
C13 C4 C10 O3 -175.3(4)
C5 C4 C10 O3 64.4(5)
C3 C4 C10 O3 -52.7(5)
C13 C4 C10 O4 7.6(5)
C5 C4 C10 O4 -112.6(4)
C3 C4 C10 O4 130.3(3)
O3 C10 O4 C11 -3.2(6)
C4 C10 O4 C11 173.9(4)
C12 C11 O4 C10 -172.1(4)
